data_7251361
loop_
_publ_author_name
'Akhtar, Nasim'
'Lekanne Deprez, Siebe'
'Jayawardana, Senuri G.'
'Davis, Macallister'
'Fonseca Guerra, C\'elia'
'Garc\'ia-L\'opez, V\'ictor'

_publ_section_title
;
 From amides to thioamides: understanding enhanced anion binding in
 acyclic receptors
;
_journal_issue 55
_journal_name_full 'RSC Advances'
_journal_page_first 46908
_journal_page_last 46913
_journal_paper_doi 10.1039/D5RA08433D
_journal_volume 15
_journal_year 2025
_chemical_formula_moiety 'C30 H28 Cl0 N2 O2'
_chemical_formula_sum 'C30 H28 Cl0 N2 O2'
_chemical_formula_weight 448.54
_space_group_crystal_system monoclinic
_space_group_IT_number 14
_space_group_name_Hall '-P 2yn'
_space_group_name_H-M_alt 'P 1 21/n 1'
_atom_sites_solution_hydrogens mixed
_audit_creation_method SHELXL-2017/1
_audit_update_record
;
2025-10-08 deposited with the CCDC.	2025-11-19 downloaded from the CCDC.
;
_cell_angle_alpha 90
_cell_angle_beta 114.246(6)
_cell_angle_gamma 90
_cell_formula_units_Z 4
_cell_length_a 9.5813(14)
_cell_length_b 27.725(4)
_cell_length_c 9.8074(15)
_cell_measurement_reflns_used 9949
_cell_measurement_temperature 100(2)
_cell_measurement_theta_max 68.62
_cell_measurement_theta_min 3.19
_cell_volume 2375.4(6)
_computing_cell_refinement 'Bruker SAINT'
_computing_data_collection 'Bruker APEX3'
_computing_data_reduction 'Bruker SAINT'
_computing_structure_refinement 'SHELXL-2017/1 (Sheldrick, 2017)'
_computing_structure_solution 'SHELXT 2014/5 (Sheldrick, 2014)'
_diffrn_ambient_temperature 100(2)
_diffrn_measured_fraction_theta_full 0.993
_diffrn_measured_fraction_theta_max 0.987
_diffrn_measurement_device_type 'Bruker Kappa APEX-II DUO'
_diffrn_measurement_method '\f and \w scans'
_diffrn_radiation_monochromator 'TRIUMPH curved graphite'
_diffrn_radiation_source 'fine-focus sealed tube'
_diffrn_radiation_type CuK\a
_diffrn_radiation_wavelength 1.54184
_diffrn_reflns_av_R_equivalents 0.0373
_diffrn_reflns_av_unetI/netI 0.0275
_diffrn_reflns_Laue_measured_fraction_full 0.993
_diffrn_reflns_Laue_measured_fraction_max 0.987
_diffrn_reflns_limit_h_max 11
_diffrn_reflns_limit_h_min -10
_diffrn_reflns_limit_k_max 33
_diffrn_reflns_limit_k_min -33
_diffrn_reflns_limit_l_max 11
_diffrn_reflns_limit_l_min -11
_diffrn_reflns_number 21807
_diffrn_reflns_point_group_measured_fraction_full 0.993
_diffrn_reflns_point_group_measured_fraction_max 0.987
_diffrn_reflns_theta_full 67.684
_diffrn_reflns_theta_max 68.719
_diffrn_reflns_theta_min 3.188
_exptl_absorpt_coefficient_mu 0.618
_exptl_absorpt_correction_T_max 0.9287
_exptl_absorpt_correction_T_min 0.7688
_exptl_absorpt_correction_type multi-scan
_exptl_absorpt_process_details 'SADABS (Krause <i>et al.</i>, 2015)'
_exptl_crystal_colour colourless
_exptl_crystal_density_diffrn 1.254
_exptl_crystal_description Rectangle
_exptl_crystal_F_000 952
_exptl_crystal_size_max 0.290
_exptl_crystal_size_mid 0.120
_exptl_crystal_size_min 0.040
_refine_diff_density_max 0.344
_refine_diff_density_min -0.267
_refine_diff_density_rms 0.054
_refine_ls_extinction_method none
_refine_ls_goodness_of_fit_ref 1.093
_refine_ls_hydrogen_treatment mixed
_refine_ls_matrix_type full
_refine_ls_number_parameters 313
_refine_ls_number_reflns 4339
_refine_ls_number_restraints 0
_refine_ls_restrained_S_all 1.093
_refine_ls_R_factor_all 0.0423
_refine_ls_R_factor_gt 0.0384
_refine_ls_shift/su_max 0.001
_refine_ls_shift/su_mean 0.000
_refine_ls_structure_factor_coef Fsqd
_refine_ls_weighting_details 'w=1/[\s^2^(Fo^2^)+(0.0558P)^2^+0.8371P] where P=(Fo^2^+2Fc^2^)/3'
_refine_ls_weighting_scheme calc
_refine_ls_wR_factor_gt 0.1035
_refine_ls_wR_factor_ref 0.1092
_reflns_Friedel_coverage 0.000
_reflns_number_gt 3960
_reflns_number_total 4339
_reflns_threshold_expression 'I > 2\s(I)'
_cod_data_source_file d5ra08433d2.cif
_cod_data_source_block cu_MDavis11_0m_a
_cod_original_sg_symbol_H-M 'P 21/n'
_cod_database_code 7251361
_shelx_shelxl_version_number 2017/1
_shelx_space_group_comment
;
The symmetry employed for this shelxl refinement is uniquely defined
by the following loop, which should always be used as a source of
symmetry information in preference to the above space-group names.
They are only intended as comments.
;
_shelx_estimated_absorpt_t_min 0.841
_shelx_estimated_absorpt_t_max 0.976

loop_
_space_group_symop_operation_xyz
'x, y, z'
'-x+1/2, y+1/2, -z+1/2'
'-x, -y, -z'
'x-1/2, -y-1/2, z-1/2'

loop_
_atom_site_label
_atom_site_type_symbol
_atom_site_fract_x
_atom_site_fract_y
_atom_site_fract_z
_atom_site_U_iso_or_equiv
_atom_site_adp_type
_atom_site_occupancy
_atom_site_site_symmetry_order
_atom_site_calc_flag
_atom_site_refinement_flags_posn
_atom_site_refinement_flags_adp
_atom_site_refinement_flags_occupancy
_atom_site_disorder_assembly
_atom_site_disorder_group
C1 C 0.65480(16) 0.24366(5) 0.17902(14) 0.0238(3) Uani 1 1 d . . . . .
H1 H 0.614173 0.212831 0.140858 0.029 Uiso 1 1 calc R U . . .
C2 C 0.81063(16) 0.25018(5) 0.25166(15) 0.0226(3) Uani 1 1 d . . . . .
H2 H 0.877807 0.223779 0.263299 0.027 Uiso 1 1 calc R U . . .
C3 C 0.86992(15) 0.29518(5) 0.30794(14) 0.0194(3) Uani 1 1 d . . . . .
H3 H 0.977587 0.299269 0.358291 0.023 Uiso 1 1 calc R U . . .
C4 C 0.77372(14) 0.33434(4) 0.29156(13) 0.0167(3) Uani 1 1 d . . . . .
C5 C 0.61638(15) 0.32738(5) 0.21786(14) 0.0216(3) Uani 1 1 d . . . . .
H5 H 0.548714 0.353669 0.205771 0.026 Uiso 1 1 calc R U . . .
C6 C 0.55775(16) 0.28238(5) 0.16199(15) 0.0254(3) Uani 1 1 d . . . . .
H6 H 0.450182 0.278051 0.111644 0.030 Uiso 1 1 calc R U . . .
C7 C 1.11993(15) 0.38584(4) 0.52896(14) 0.0199(3) Uani 1 1 d . . . . .
H7 H 1.094419 0.381363 0.612042 0.024 Uiso 1 1 calc R U . . .
C8 C 1.27259(15) 0.38824(5) 0.55129(15) 0.0232(3) Uani 1 1 d . . . . .
H8 H 1.350828 0.384894 0.649289 0.028 Uiso 1 1 calc R U . . .
C9 C 1.31139(15) 0.39547(5) 0.43159(16) 0.0236(3) Uani 1 1 d . . . . .
H9 H 1.415900 0.396855 0.447049 0.028 Uiso 1 1 calc R U . . .
C10 C 1.19716(16) 0.40067(5) 0.28947(15) 0.0244(3) Uani 1 1 d . . . . .
H10 H 1.222959 0.406068 0.206969 0.029 Uiso 1 1 calc R U . . .
C11 C 1.04462(15) 0.39800(5) 0.26731(14) 0.0217(3) Uani 1 1 d . . . . .
H11 H 0.966584 0.401756 0.169378 0.026 Uiso 1 1 calc R U . . .
C12 C 1.00456(14) 0.38991(4) 0.38644(13) 0.0163(3) Uani 1 1 d . . . . .
C13 C 0.83893(14) 0.38299(4) 0.36255(13) 0.0163(3) Uani 1 1 d . . . . .
H13 H 0.837582 0.383094 0.463964 0.020 Uiso 1 1 calc R U . . .
C14 C 0.66647(14) 0.45080(4) 0.33867(13) 0.0164(3) Uani 1 1 d . . . . .
C15 C 0.58686(15) 0.49406(4) 0.24576(13) 0.0176(3) Uani 1 1 d . . . . .
H15A H 0.550294 0.485757 0.138476 0.021 Uiso 1 1 calc R U . . .
H15B H 0.661245 0.520820 0.266847 0.021 Uiso 1 1 calc R U . . .
C16 C 0.45229(14) 0.51081(4) 0.27708(14) 0.0176(3) Uani 1 1 d . . . . .
H16A H 0.380529 0.483547 0.261097 0.021 Uiso 1 1 calc R U . . .
H16B H 0.489669 0.520723 0.383159 0.021 Uiso 1 1 calc R U . . .
C17 C 0.36749(14) 0.55257(4) 0.17837(13) 0.0149(3) Uani 1 1 d . . . . .
C18 C 0.19710(13) 0.62081(4) 0.15359(13) 0.0148(3) Uani 1 1 d . . . . .
H18 H 0.198430 0.620068 0.052189 0.018 Uiso 1 1 calc R U . . .
C19 C 0.03230(14) 0.60936(4) 0.13035(13) 0.0158(3) Uani 1 1 d . . . . .
C20 C -0.01810(15) 0.56165(4) 0.11503(14) 0.0197(3) Uani 1 1 d . . . . .
H20 H 0.052259 0.536236 0.126132 0.024 Uiso 1 1 calc R U . . .
C21 C -0.16938(15) 0.55080(5) 0.08385(14) 0.0219(3) Uani 1 1 d . . . . .
H21 H -0.201636 0.518100 0.074383 0.026 Uiso 1 1 calc R U . . .
C22 C -0.27392(15) 0.58744(5) 0.06640(14) 0.0205(3) Uani 1 1 d . . . . .
H22 H -0.377928 0.580050 0.043722 0.025 Uiso 1 1 calc R U . . .
C23 C -0.22490(14) 0.63486(5) 0.08242(13) 0.0194(3) Uani 1 1 d . . . . .
H23 H -0.295681 0.660154 0.071161 0.023 Uiso 1 1 calc R U . . .
C24 C -0.07324(14) 0.64579(4) 0.11481(13) 0.0172(3) Uani 1 1 d . . . . .
H24 H -0.041019 0.678516 0.126507 0.021 Uiso 1 1 calc R U . . .
C25 C 0.24908(13) 0.67092(4) 0.21548(13) 0.0156(3) Uani 1 1 d . . . . .
C26 C 0.22720(14) 0.70862(5) 0.11515(14) 0.0187(3) Uani 1 1 d . . . . .
H26 H 0.187615 0.702087 0.010960 0.022 Uiso 1 1 calc R U . . .
C27 C 0.26259(15) 0.75557(5) 0.16573(15) 0.0213(3) Uani 1 1 d . . . . .
H27 H 0.244752 0.781166 0.096146 0.026 Uiso 1 1 calc R U . . .
C28 C 0.32378(15) 0.76524(5) 0.31717(15) 0.0222(3) Uani 1 1 d . . . . .
H28 H 0.348974 0.797402 0.352003 0.027 Uiso 1 1 calc R U . . .
C29 C 0.34833(15) 0.72779(5) 0.41831(14) 0.0222(3) Uani 1 1 d . . . . .
H29 H 0.391183 0.734293 0.522612 0.027 Uiso 1 1 calc R U . . .
C30 C 0.31044(14) 0.68092(4) 0.36742(14) 0.0183(3) Uani 1 1 d . . . . .
H30 H 0.326620 0.655454 0.437112 0.022 Uiso 1 1 calc R U . . .
N1 N 0.74273(12) 0.42302(4) 0.28014(12) 0.0166(2) Uani 1 1 d . . . . .
H1N H 0.7288(17) 0.4288(5) 0.1868(18) 0.020 Uiso 1 1 d . U . . .
N2 N 0.30102(12) 0.58298(4) 0.24027(11) 0.0153(2) Uani 1 1 d . . . . .
H2N H 0.3070(17) 0.5756(5) 0.3317(18) 0.018 Uiso 1 1 d . U . . .
O1 O 0.66426(11) 0.44278(3) 0.46155(10) 0.0236(2) Uani 1 1 d . . . . .
O2 O 0.35740(10) 0.55702(3) 0.04918(9) 0.0194(2) Uani 1 1 d . . . . .

loop_
_atom_site_aniso_label
_atom_site_aniso_U_11
_atom_site_aniso_U_22
_atom_site_aniso_U_33
_atom_site_aniso_U_23
_atom_site_aniso_U_13
_atom_site_aniso_U_12
C1 0.0330(8) 0.0192(6) 0.0182(6) 0.0001(5) 0.0094(6) -0.0058(5)
C2 0.0280(7) 0.0177(6) 0.0228(6) 0.0020(5) 0.0111(6) 0.0029(5)
C3 0.0198(6) 0.0202(6) 0.0175(6) 0.0022(5) 0.0070(5) 0.0014(5)
C4 0.0195(6) 0.0179(6) 0.0138(6) 0.0024(5) 0.0078(5) 0.0002(5)
C5 0.0183(6) 0.0224(7) 0.0224(6) 0.0028(5) 0.0066(5) 0.0026(5)
C6 0.0215(7) 0.0278(7) 0.0230(7) 0.0017(5) 0.0051(6) -0.0056(6)
C7 0.0223(7) 0.0190(6) 0.0181(6) 0.0010(5) 0.0081(5) -0.0004(5)
C8 0.0191(7) 0.0243(7) 0.0208(6) 0.0007(5) 0.0027(5) -0.0015(5)
C9 0.0184(6) 0.0229(7) 0.0289(7) -0.0029(5) 0.0091(6) -0.0036(5)
C10 0.0252(7) 0.0292(7) 0.0218(7) -0.0034(5) 0.0128(6) -0.0061(6)
C11 0.0198(7) 0.0285(7) 0.0155(6) -0.0015(5) 0.0060(5) -0.0027(5)
C12 0.0190(6) 0.0133(6) 0.0163(6) -0.0011(4) 0.0068(5) 0.0002(5)
C13 0.0179(6) 0.0164(6) 0.0141(6) 0.0018(4) 0.0062(5) 0.0020(5)
C14 0.0162(6) 0.0172(6) 0.0150(6) 0.0003(5) 0.0057(5) -0.0002(5)
C15 0.0213(6) 0.0173(6) 0.0154(6) 0.0023(5) 0.0089(5) 0.0024(5)
C16 0.0196(6) 0.0173(6) 0.0177(6) 0.0024(5) 0.0095(5) 0.0027(5)
C17 0.0144(6) 0.0147(6) 0.0147(6) -0.0010(4) 0.0051(5) -0.0028(5)
C18 0.0154(6) 0.0155(6) 0.0129(6) 0.0015(4) 0.0052(5) 0.0020(5)
C19 0.0175(6) 0.0183(6) 0.0113(5) 0.0007(4) 0.0056(5) -0.0006(5)
C20 0.0222(7) 0.0166(6) 0.0201(6) -0.0008(5) 0.0087(5) 0.0005(5)
C21 0.0247(7) 0.0206(6) 0.0209(7) -0.0018(5) 0.0098(6) -0.0058(5)
C22 0.0173(6) 0.0289(7) 0.0150(6) -0.0001(5) 0.0064(5) -0.0037(5)
C23 0.0184(6) 0.0240(6) 0.0158(6) 0.0022(5) 0.0070(5) 0.0036(5)
C24 0.0192(6) 0.0163(6) 0.0147(6) 0.0013(4) 0.0055(5) 0.0000(5)
C25 0.0130(6) 0.0168(6) 0.0177(6) 0.0005(5) 0.0070(5) 0.0005(5)
C26 0.0181(6) 0.0206(6) 0.0166(6) 0.0011(5) 0.0064(5) -0.0011(5)
C27 0.0224(7) 0.0176(6) 0.0240(7) 0.0034(5) 0.0096(5) -0.0012(5)
C28 0.0232(7) 0.0176(6) 0.0261(7) -0.0033(5) 0.0107(6) -0.0038(5)
C29 0.0235(7) 0.0242(7) 0.0182(6) -0.0035(5) 0.0077(5) -0.0029(5)
C30 0.0186(6) 0.0184(6) 0.0176(6) 0.0019(5) 0.0071(5) 0.0003(5)
N1 0.0204(5) 0.0170(5) 0.0130(5) 0.0033(4) 0.0075(4) 0.0042(4)
N2 0.0179(5) 0.0162(5) 0.0120(5) 0.0019(4) 0.0062(4) 0.0030(4)
O1 0.0296(5) 0.0277(5) 0.0178(5) 0.0063(4) 0.0140(4) 0.0103(4)
O2 0.0243(5) 0.0207(5) 0.0148(4) 0.0019(3) 0.0095(4) 0.0040(4)

loop_
_atom_type_symbol
_atom_type_description
_atom_type_scat_dispersion_real
_atom_type_scat_dispersion_imag
_atom_type_scat_source
C C 0.0181 0.0091 'International Tables Vol C Tables 4.2.6.8 and 6.1.1.4'
H H 0.0000 0.0000 'International Tables Vol C Tables 4.2.6.8 and 6.1.1.4'
Cl Cl 0.3639 0.7018 'International Tables Vol C Tables 4.2.6.8 and 6.1.1.4'
N N 0.0311 0.0180 'International Tables Vol C Tables 4.2.6.8 and 6.1.1.4'
O O 0.0492 0.0322 'International Tables Vol C Tables 4.2.6.8 and 6.1.1.4'

loop_
_geom_angle_atom_site_label_1
_geom_angle_atom_site_label_2
_geom_angle_atom_site_label_3
_geom_angle
_geom_angle_site_symmetry_1
_geom_angle_site_symmetry_3
_geom_angle_publ_flag
C2 C1 C6 119.51(12) . . ?
C2 C1 H1 120.2 . . ?
C6 C1 H1 120.2 . . ?
C1 C2 C3 120.23(12) . . ?
C1 C2 H2 119.9 . . ?
C3 C2 H2 119.9 . . ?
C2 C3 C4 120.83(12) . . ?
C2 C3 H3 119.6 . . ?
C4 C3 H3 119.6 . . ?
C3 C4 C5 118.50(12) . . ?
C3 C4 C13 120.58(11) . . ?
C5 C4 C13 120.78(11) . . ?
C6 C5 C4 120.46(12) . . ?
C6 C5 H5 119.8 . . ?
C4 C5 H5 119.8 . . ?
C1 C6 C5 120.49(12) . . ?
C1 C6 H6 119.8 . . ?
C5 C6 H6 119.8 . . ?
C12 C7 C8 120.49(12) . . ?
C12 C7 H7 119.8 . . ?
C8 C7 H7 119.8 . . ?
C9 C8 C7 120.37(12) . . ?
C9 C8 H8 119.8 . . ?
C7 C8 H8 119.8 . . ?
C10 C9 C8 119.57(12) . . ?
C10 C9 H9 120.2 . . ?
C8 C9 H9 120.2 . . ?
C9 C10 C11 119.95(13) . . ?
C9 C10 H10 120.0 . . ?
C11 C10 H10 120.0 . . ?
C10 C11 C12 120.89(12) . . ?
C10 C11 H11 119.6 . . ?
C12 C11 H11 119.6 . . ?
C7 C12 C11 118.69(12) . . ?
C7 C12 C13 119.72(11) . . ?
C11 C12 C13 121.52(11) . . ?
N1 C13 C12 111.86(10) . . ?
N1 C13 C4 111.86(10) . . ?
C12 C13 C4 112.82(10) . . ?
N1 C13 H13 106.6 . . ?
C12 C13 H13 106.6 . . ?
C4 C13 H13 106.6 . . ?
O1 C14 N1 123.02(11) . . ?
O1 C14 C15 121.70(11) . . ?
N1 C14 C15 115.25(10) . . ?
C14 C15 C16 112.46(10) . . ?
C14 C15 H15A 109.1 . . ?
C16 C15 H15A 109.1 . . ?
C14 C15 H15B 109.1 . . ?
C16 C15 H15B 109.1 . . ?
H15A C15 H15B 107.8 . . ?
C17 C16 C15 112.49(10) . . ?
C17 C16 H16A 109.1 . . ?
C15 C16 H16A 109.1 . . ?
C17 C16 H16B 109.1 . . ?
C15 C16 H16B 109.1 . . ?
H16A C16 H16B 107.8 . . ?
O2 C17 N2 123.28(11) . . ?
O2 C17 C16 121.81(11) . . ?
N2 C17 C16 114.88(10) . . ?
N2 C18 C25 113.14(10) . . ?
N2 C18 C19 110.69(10) . . ?
C25 C18 C19 113.47(10) . . ?
N2 C18 H18 106.3 . . ?
C25 C18 H18 106.3 . . ?
C19 C18 H18 106.3 . . ?
C24 C19 C20 118.18(12) . . ?
C24 C19 C18 121.55(11) . . ?
C20 C19 C18 120.15(11) . . ?
C21 C20 C19 120.93(12) . . ?
C21 C20 H20 119.5 . . ?
C19 C20 H20 119.5 . . ?
C20 C21 C22 120.34(12) . . ?
C20 C21 H21 119.8 . . ?
C22 C21 H21 119.8 . . ?
C23 C22 C21 119.20(12) . . ?
C23 C22 H22 120.4 . . ?
C21 C22 H22 120.4 . . ?
C22 C23 C24 120.56(12) . . ?
C22 C23 H23 119.7 . . ?
C24 C23 H23 119.7 . . ?
C23 C24 C19 120.77(12) . . ?
C23 C24 H24 119.6 . . ?
C19 C24 H24 119.6 . . ?
C30 C25 C26 118.96(11) . . ?
C30 C25 C18 122.54(11) . . ?
C26 C25 C18 118.42(11) . . ?
C27 C26 C25 120.62(11) . . ?
C27 C26 H26 119.7 . . ?
C25 C26 H26 119.7 . . ?
C28 C27 C26 120.07(12) . . ?
C28 C27 H27 120.0 . . ?
C26 C27 H27 120.0 . . ?
C27 C28 C29 119.75(12) . . ?
C27 C28 H28 120.1 . . ?
C29 C28 H28 120.1 . . ?
C30 C29 C28 120.11(12) . . ?
C30 C29 H29 119.9 . . ?
C28 C29 H29 119.9 . . ?
C29 C30 C25 120.47(12) . . ?
C29 C30 H30 119.8 . . ?
C25 C30 H30 119.8 . . ?
C14 N1 C13 122.10(10) . . ?
C14 N1 H1N 117.6(10) . . ?
C13 N1 H1N 120.3(10) . . ?
C17 N2 C18 121.74(10) . . ?
C17 N2 H2N 117.4(10) . . ?
C18 N2 H2N 119.7(10) . . ?

loop_
_geom_bond_atom_site_label_1
_geom_bond_atom_site_label_2
_geom_bond_distance
_geom_bond_site_symmetry_2
_geom_bond_publ_flag
C1 C2 1.377(2) . ?
C1 C6 1.385(2) . ?
C1 H1 0.9500 . ?
C2 C3 1.3880(18) . ?
C2 H2 0.9500 . ?
C3 C4 1.3902(18) . ?
C3 H3 0.9500 . ?
C4 C5 1.3919(18) . ?
C4 C13 1.5288(17) . ?
C5 C6 1.3855(19) . ?
C5 H5 0.9500 . ?
C6 H6 0.9500 . ?
C7 C12 1.3854(18) . ?
C7 C8 1.3889(19) . ?
C7 H7 0.9500 . ?
C8 C9 1.384(2) . ?
C8 H8 0.9500 . ?
C9 C10 1.381(2) . ?
C9 H9 0.9500 . ?
C10 C11 1.3885(19) . ?
C10 H10 0.9500 . ?
C11 C12 1.3896(18) . ?
C11 H11 0.9500 . ?
C12 C13 1.5181(17) . ?
C13 N1 1.4571(15) . ?
C13 H13 1.0000 . ?
C14 O1 1.2342(16) . ?
C14 N1 1.3420(16) . ?
C14 C15 1.5098(17) . ?
C15 C16 1.5159(17) . ?
C15 H15A 0.9900 . ?
C15 H15B 0.9900 . ?
C16 C17 1.5139(16) . ?
C16 H16A 0.9900 . ?
C16 H16B 0.9900 . ?
C17 O2 1.2366(15) . ?
C17 N2 1.3425(16) . ?
C18 N2 1.4558(15) . ?
C18 C25 1.5160(16) . ?
C18 C19 1.5331(17) . ?
C18 H18 1.0000 . ?
C19 C24 1.3926(18) . ?
C19 C20 1.3950(17) . ?
C20 C21 1.3860(19) . ?
C20 H20 0.9500 . ?
C21 C22 1.3868(19) . ?
C21 H21 0.9500 . ?
C22 C23 1.3832(19) . ?
C22 H22 0.9500 . ?
C23 C24 1.3876(18) . ?
C23 H23 0.9500 . ?
C24 H24 0.9500 . ?
C25 C30 1.3869(17) . ?
C25 C26 1.3911(17) . ?
C26 C27 1.3848(18) . ?
C26 H26 0.9500 . ?
C27 C28 1.3807(19) . ?
C27 H27 0.9500 . ?
C28 C29 1.3876(19) . ?
C28 H28 0.9500 . ?
C29 C30 1.3860(18) . ?
C29 H29 0.9500 . ?
C30 H30 0.9500 . ?
N1 H1N 0.883(16) . ?
N2 H2N 0.898(16) . ?

loop_
_geom_hbond_atom_site_label_D
_geom_hbond_atom_site_label_H
_geom_hbond_atom_site_label_A
_geom_hbond_distance_DH
_geom_hbond_distance_HA
_geom_hbond_distance_DA
_geom_hbond_angle_DHA
_geom_hbond_site_symmetry_A
_geom_hbond_publ_flag
C15 H15A O2 0.99 2.63 3.4536(15) 140.8 3_665 yes
N1 H1N O2 0.883(16) 2.150(16) 3.0189(14) 167.4(14) 3_665 yes
N2 H2N O1 0.898(16) 1.997(16) 2.8937(14) 175.8(14) 3_666 yes

loop_
_geom_torsion_atom_site_label_1
_geom_torsion_atom_site_label_2
_geom_torsion_atom_site_label_3
_geom_torsion_atom_site_label_4
_geom_torsion
_geom_torsion_site_symmetry_1
_geom_torsion_site_symmetry_2
_geom_torsion_site_symmetry_3
_geom_torsion_site_symmetry_4
_geom_torsion_publ_flag
C6 C1 C2 C3 0.3(2) . . . . ?
C1 C2 C3 C4 -0.29(19) . . . . ?
C2 C3 C4 C5 0.23(18) . . . . ?
C2 C3 C4 C13 175.99(11) . . . . ?
C3 C4 C5 C6 -0.17(19) . . . . ?
C13 C4 C5 C6 -175.92(12) . . . . ?
C2 C1 C6 C5 -0.2(2) . . . . ?
C4 C5 C6 C1 0.2(2) . . . . ?
C12 C7 C8 C9 0.98(19) . . . . ?
C7 C8 C9 C10 0.5(2) . . . . ?
C8 C9 C10 C11 -0.8(2) . . . . ?
C9 C10 C11 C12 -0.3(2) . . . . ?
C8 C7 C12 C11 -2.06(18) . . . . ?
C8 C7 C12 C13 174.85(11) . . . . ?
C10 C11 C12 C7 1.72(19) . . . . ?
C10 C11 C12 C13 -175.13(12) . . . . ?
C7 C12 C13 N1 128.17(12) . . . . ?
C11 C12 C13 N1 -55.01(15) . . . . ?
C7 C12 C13 C4 -104.67(13) . . . . ?
C11 C12 C13 C4 72.15(14) . . . . ?
C3 C4 C13 N1 152.39(11) . . . . ?
C5 C4 C13 N1 -31.95(16) . . . . ?
C3 C4 C13 C12 25.24(16) . . . . ?
C5 C4 C13 C12 -159.10(11) . . . . ?
O1 C14 C15 C16 -27.02(17) . . . . ?
N1 C14 C15 C16 154.97(11) . . . . ?
C14 C15 C16 C17 -177.07(10) . . . . ?
C15 C16 C17 O2 32.32(16) . . . . ?
C15 C16 C17 N2 -149.74(11) . . . . ?
N2 C18 C19 C24 150.44(11) . . . . ?
C25 C18 C19 C24 21.98(15) . . . . ?
N2 C18 C19 C20 -33.53(15) . . . . ?
C25 C18 C19 C20 -162.00(11) . . . . ?
C24 C19 C20 C21 0.57(18) . . . . ?
C18 C19 C20 C21 -175.58(11) . . . . ?
C19 C20 C21 C22 0.38(19) . . . . ?
C20 C21 C22 C23 -0.84(19) . . . . ?
C21 C22 C23 C24 0.33(19) . . . . ?
C22 C23 C24 C19 0.65(18) . . . . ?
C20 C19 C24 C23 -1.08(18) . . . . ?
C18 C19 C24 C23 175.01(11) . . . . ?
N2 C18 C25 C30 -41.41(16) . . . . ?
C19 C18 C25 C30 85.78(14) . . . . ?
N2 C18 C25 C26 141.81(11) . . . . ?
C19 C18 C25 C26 -91.00(13) . . . . ?
C30 C25 C26 C27 -1.55(19) . . . . ?
C18 C25 C26 C27 175.35(11) . . . . ?
C25 C26 C27 C28 1.6(2) . . . . ?
C26 C27 C28 C29 -0.6(2) . . . . ?
C27 C28 C29 C30 -0.5(2) . . . . ?
C28 C29 C30 C25 0.6(2) . . . . ?
C26 C25 C30 C29 0.45(19) . . . . ?
C18 C25 C30 C29 -176.32(12) . . . . ?
O1 C14 N1 C13 -4.69(19) . . . . ?
C15 C14 N1 C13 173.29(11) . . . . ?
C12 C13 N1 C14 -119.05(12) . . . . ?
C4 C13 N1 C14 113.28(12) . . . . ?
O2 C17 N2 C18 6.93(18) . . . . ?
C16 C17 N2 C18 -170.97(10) . . . . ?
C25 C18 N2 C17 -121.69(12) . . . . ?
C19 C18 N2 C17 109.67(12) . . . . ?
